data_4314061
loop_
_publ_author_name
'Kalle I. N\"attinen'
'Kari Rissanen'

_publ_section_title
;
 Ligand Entrapment in Twofold Interpenetrating PtS Matrixes by
 Metallo-Organic Frameworks
;
_journal_name_full 'Inorganic Chemistry'
_journal_page_first 5126
_journal_page_last 5134
_journal_paper_doi 10.1021/ic034246r
_journal_volume 42
_journal_year 2003
_chemical_formula_sum 'C18.13 H15 Cl N2.5 Ni0.5 O7'
_chemical_formula_weight 444.63
_chemical_name_systematic
;
 [Ni(TINM)Cl2](TINM)0.25(H2O)4
;
_space_group_IT_number 86
_symmetry_cell_setting tetragonal
_symmetry_space_group_name_Hall '-P 4bc'
_symmetry_space_group_name_H-M 'P 42/n :2'
_atom_sites_solution_hydrogens geom
_atom_sites_solution_primary direct
_atom_sites_solution_secondary difmap
_audit_creation_method SHELXL-97
_cell_angle_alpha 90.00
_cell_angle_beta 90.00
_cell_angle_gamma 90.00
_cell_formula_units_Z 8
_cell_length_a 13.3320(10)
_cell_length_b 13.3320(10)
_cell_length_c 25.418(2)
_cell_measurement_reflns_used 13751
_cell_measurement_temperature 123(2)
_cell_measurement_theta_max 25.682
_cell_measurement_theta_min 2.91
_cell_volume 4517.9(6)
_computing_cell_refinement 'HKL Scalepack (Otwinowski & Minor 1997)'
_computing_data_collection 'Collect (Nonius BV, 1997-2000)'
_computing_data_reduction 'HKL Denzo and Scalepack (Otwinowski & Minor 1997)'
_computing_molecular_graphics 'Ortep-3 for Windows (Farrugia, 1997)'
_computing_publication_material 'WinGX publication routines (Farrugia, 1999)'
_computing_structure_refinement 'SHELXL-97 (Sheldrick, 1997)'
_computing_structure_solution 'SHELXS-97 (Sheldrick, 1997)'
_diffrn_ambient_temperature 123(2)
_diffrn_measured_fraction_theta_full 0.994
_diffrn_measured_fraction_theta_max 0.994
_diffrn_measurement_device_type 'Nonius KappaCCD'
_diffrn_measurement_method 'Rotations in phi and omega, 2 deg.'
_diffrn_radiation_monochromator graphite
_diffrn_radiation_source 'fine-focus sealed tube'
_diffrn_radiation_type MoK\a
_diffrn_radiation_wavelength 0.71069
_diffrn_reflns_av_R_equivalents 0.1299
_diffrn_reflns_av_sigmaI/netI 0.0761
_diffrn_reflns_limit_h_max 15
_diffrn_reflns_limit_h_min -14
_diffrn_reflns_limit_k_max 15
_diffrn_reflns_limit_k_min -15
_diffrn_reflns_limit_l_max 29
_diffrn_reflns_limit_l_min -30
_diffrn_reflns_number 23045
_diffrn_reflns_theta_full 25.01
_diffrn_reflns_theta_max 25.01
_diffrn_reflns_theta_min 3.06
_exptl_absorpt_coefficient_mu 0.612
_exptl_absorpt_correction_type none
_exptl_crystal_colour Green
_exptl_crystal_density_diffrn 1.307
_exptl_crystal_density_meas ?
_exptl_crystal_density_method 'not measured'
_exptl_crystal_description Prisms
_exptl_crystal_F_000 1826
_exptl_crystal_size_max 0.08
_exptl_crystal_size_mid 0.08
_exptl_crystal_size_min 0.08
_refine_diff_density_max 0.856
_refine_diff_density_min -0.367
_refine_diff_density_rms 0.095
_refine_ls_extinction_method none
_refine_ls_goodness_of_fit_ref 1.072
_refine_ls_hydrogen_treatment riding
_refine_ls_matrix_type full
_refine_ls_number_parameters 267
_refine_ls_number_reflns 3981
_refine_ls_number_restraints 15
_refine_ls_restrained_S_all 1.072
_refine_ls_R_factor_all 0.1349
_refine_ls_R_factor_gt 0.0807
_refine_ls_shift/su_max 0.000
_refine_ls_shift/su_mean 0.000
_refine_ls_structure_factor_coef Fsqd
_refine_ls_weighting_details 'calc w=1/[\s^2^(Fo^2^)+(0.0940P)^2^+15.9881P] where P=(Fo^2^+2Fc^2^)/3'
_refine_ls_weighting_scheme calc
_refine_ls_wR_factor_gt 0.1941
_refine_ls_wR_factor_ref 0.2242
_reflns_number_gt 2531
_reflns_number_total 3981
_reflns_threshold_expression >2sigma(I)
_cod_data_source_file ic034246rsi20030701_032539_3.cif
_cod_data_source_block 3
_cod_depositor_comments
;
The following automatic conversions were performed:

'_symmetry_cell_setting' value 'Tetragonal' changed to 'tetragonal'
according to the built-in table from CIF Core dictionary named
'cif_core.dic' version 2.4.1 from
2010-06-29.

'_exptl_absorpt_correction_type' value 'None' changed to
'none' according to the built-in table from CIF Core dictionary named
'cif_core.dic' version 2.4.1 from 2010-06-29.

Automatic conversion script
Id: cif_fix_values 1646 2011-03-28 12:23:43Z adriana 

The following automatic conversions were performed:

'_exptl_crystal_density_meas' value 'None' was changed to '?' - the
value is perceived as not measured.

Automatic conversion script
Id: cif_fix_values 3008 2015-01-20 13:52:24Z robertas 
;
_cod_original_sg_symbol_H-M 'P 42/n'
_cod_original_formula_sum 'C18.13 H15 Cl N2.50 Ni0.50 O7'
_cod_database_code 4314061

loop_
_symmetry_equiv_pos_as_xyz
'x, y, z'
'-x+1/2, -y+1/2, z'
'-y, x+1/2, z+1/2'
'y+1/2, -x, z+1/2'
'-x, -y, -z'
'x-1/2, y-1/2, -z'
'y, -x-1/2, -z-1/2'
'-y-1/2, x, -z-1/2'

loop_
_atom_site_label
_atom_site_type_symbol
_atom_site_fract_x
_atom_site_fract_y
_atom_site_fract_z
_atom_site_U_iso_or_equiv
_atom_site_adp_type
_atom_site_occupancy
_atom_site_symmetry_multiplicity
_atom_site_calc_flag
_atom_site_refinement_flags
_atom_site_disorder_assembly
_atom_site_disorder_group
C1 C 0.2500 0.7500 0.3643(3) 0.0249(17) Uani 1 2 d S . .
C2 C 0.1583(5) 0.7257(4) 0.3309(2) 0.0316(14) Uani 1 1 d . A .
H2A H 0.0962 0.7037 0.3556 0.038 Uiso 1 1 calc R . .
H2B H 0.1362 0.7902 0.3080 0.038 Uiso 1 1 calc R . .
C4A C 0.1112(14) 0.6038(13) 0.2680(6) 0.0322(12) Uani 0.50 1 d P A 1
C4B C 0.1274(14) 0.6196(13) 0.2566(6) 0.0322(12) Uani 0.50 1 d P A 2
C6 C 0.1528(5) 0.5245(5) 0.2309(2) 0.0338(15) Uani 1 1 d D . .
C7 C 0.2461(5) 0.4794(5) 0.2365(2) 0.0303(14) Uani 1 1 d D A .
H7 H 0.2992 0.5069 0.2652 0.036 Uiso 1 1 calc R . .
C8 C 0.2698(4) 0.3988(5) 0.2047(2) 0.0306(14) Uani 1 1 d D . .
H8 H 0.3428 0.3647 0.2091 0.037 Uiso 1 1 calc R A .
N9 N 0.2069(3) 0.3606(4) 0.16877(18) 0.0249(11) Uani 1 1 d D A .
C10 C 0.1169(4) 0.4042(5) 0.1635(2) 0.0306(14) Uani 1 1 d D . .
H10 H 0.0652 0.3742 0.1349 0.037 Uiso 1 1 calc R A .
C11 C 0.0872(5) 0.4859(5) 0.1932(2) 0.0331(15) Uani 1 1 d D A .
H11 H 0.0143 0.5194 0.1873 0.040 Uiso 1 1 calc R . .
C12 C 0.2271(4) 0.8420(4) 0.3989(2) 0.0268(13) Uani 1 1 d . . .
H12A H 0.2937 0.8637 0.4202 0.032 Uiso 1 1 calc R . .
H12B H 0.2048 0.9043 0.3743 0.032 Uiso 1 1 calc R . .
C14 C 0.0602(5) 0.8666(5) 0.4311(2) 0.0322(12) Uani 1 1 d . . .
C16 C -0.0091(4) 0.8409(5) 0.4750(2) 0.0288(14) Uani 1 1 d . . .
C17 C -0.1059(5) 0.8790(5) 0.4737(3) 0.0422(17) Uani 1 1 d . . .
H17 H -0.1295 0.9281 0.4423 0.051 Uiso 1 1 calc R . .
C18 C -0.1718(5) 0.8528(5) 0.5137(2) 0.0373(16) Uani 1 1 d . . .
H18 H -0.2468 0.8834 0.5131 0.045 Uiso 1 1 calc R . .
C20 C -0.0509(4) 0.7553(5) 0.5536(2) 0.0330(14) Uani 1 1 d . . .
H20 H -0.0285 0.7061 0.5853 0.040 Uiso 1 1 calc R . .
C21 C 0.0185(5) 0.7790(5) 0.5158(2) 0.0339(15) Uani 1 1 d . . .
H21 H 0.0938 0.7495 0.5180 0.041 Uiso 1 1 calc R . .
O3 O 0.1876(3) 0.6431(3) 0.29642(15) 0.0301(10) Uani 1 1 d . . .
O5A O 0.0277(15) 0.6286(18) 0.2691(10) 0.079(8) Uani 0.50 1 d P B 3
O5B O 0.0556(17) 0.6675(16) 0.2489(10) 0.075(7) Uani 0.50 1 d P C 4
O13 O 0.1473(3) 0.8184(3) 0.43564(15) 0.0314(10) Uani 1 1 d . . .
O15 O 0.0402(4) 0.9227(4) 0.3952(2) 0.0656(17) Uani 1 1 d . . .
N19 N -0.1460(4) 0.7905(4) 0.55321(18) 0.0270(11) Uani 1 1 d . . .
Cl2 Cl 0.08255(11) 0.18064(12) 0.11367(7) 0.0391(4) Uani 1 1 d . A .
Ni1 Ni 0.2500 0.2500 0.11259(4) 0.0241(3) Uani 1 2 d S . .
C101 C -0.2500 0.7500 0.2500 0.036(6) Uiso 0.50 4 d SP . 5
C102 C -0.1580(14) 0.7395(14) 0.2842(7) 0.069(5) Uiso 0.50 1 d P D 5
H10A H -0.1494 0.8041 0.3094 0.083 Uiso 0.50 1 calc PR D 5
H10B H -0.0914 0.7316 0.2604 0.083 Uiso 0.50 1 calc PR D 5
O103 O -0.1760(8) 0.6454(8) 0.3167(4) 0.058(3) Uiso 0.50 1 d P D 5
C104 C -0.1285(11) 0.6414(11) 0.3633(6) 0.047(4) Uiso 0.50 1 d P D 5
O105 O -0.0738(10) 0.6992(10) 0.3793(5) 0.084(4) Uiso 0.50 1 d P D 5
C106 C -0.1551(12) 0.5515(12) 0.3905(6) 0.062(4) Uiso 0.50 1 d PD D 5
C107 C -0.2145(13) 0.4759(14) 0.3713(8) 0.086(6) Uiso 0.50 1 d PD D 5
H107 H -0.2428 0.4801 0.3316 0.104 Uiso 0.50 1 calc PR D 5
C108 C -0.2381(17) 0.3951(17) 0.4022(9) 0.121(9) Uiso 0.50 1 d PD D 5
H108 H -0.2819 0.3346 0.3858 0.145 Uiso 0.50 1 calc PR D 5
N109 N -0.2078(18) 0.3896(17) 0.4529(8) 0.107(8) Uiso 0.50 1 d PD D 5
C110 C -0.1458(19) 0.4555(18) 0.4707(9) 0.116(9) Uiso 0.50 1 d PD D 5
H110 H -0.1139 0.4451 0.5094 0.139 Uiso 0.50 1 calc PR D 5
C111 C -0.1190(16) 0.5394(16) 0.4417(7) 0.098(7) Uiso 0.50 1 d PD D 5
H111 H -0.0702 0.5953 0.4586 0.118 Uiso 0.50 1 calc PR D 5
O112 O -0.1087(12) 0.4890(12) 0.5072(7) 0.103(5) Uiso 0.50 1 d P E 6
O113 O -0.2296(18) 0.3618(16) 0.4357(10) 0.123(7) Uiso 0.50 1 d P F 6
O114 O 0.123(6) 0.810(6) 0.165(3) 0.27(3) Uiso 0.25 1 d P G 6
O115 O -0.270(2) 0.514(2) 0.3554(13) 0.215(12) Uiso 0.50 1 d P H 6
O116 O 0.025(2) 0.857(2) 0.2304(13) 0.104(9) Uiso 0.25 1 d P I 6

loop_
_atom_site_aniso_label
_atom_site_aniso_U_11
_atom_site_aniso_U_22
_atom_site_aniso_U_33
_atom_site_aniso_U_23
_atom_site_aniso_U_13
_atom_site_aniso_U_12
C1 0.028(5) 0.025(5) 0.021(4) 0.000 0.000 -0.005(4)
C2 0.037(4) 0.029(3) 0.029(3) -0.004(3) -0.002(3) 0.004(3)
C4A 0.032(3) 0.034(3) 0.030(3) 0.003(2) 0.001(2) -0.003(2)
C4B 0.032(3) 0.034(3) 0.030(3) 0.003(2) 0.001(2) -0.003(2)
C6 0.039(4) 0.031(4) 0.031(3) -0.006(3) -0.009(3) 0.003(3)
C7 0.033(3) 0.035(4) 0.023(3) 0.001(3) -0.008(2) -0.004(3)
C8 0.028(3) 0.038(4) 0.027(3) -0.001(3) -0.004(3) 0.004(3)
N9 0.023(3) 0.030(3) 0.021(2) -0.004(2) -0.002(2) -0.002(2)
C10 0.025(3) 0.036(4) 0.031(3) -0.002(3) -0.005(3) 0.002(3)
C11 0.031(3) 0.040(4) 0.027(3) -0.006(3) -0.007(3) 0.010(3)
C12 0.031(3) 0.024(3) 0.025(3) -0.001(2) 0.008(2) -0.007(2)
C14 0.032(3) 0.034(3) 0.030(3) 0.003(2) 0.001(2) -0.003(2)
C16 0.030(3) 0.030(3) 0.027(3) 0.005(3) 0.002(3) -0.003(3)
C17 0.040(4) 0.052(4) 0.035(4) 0.021(3) 0.001(3) -0.001(3)
C18 0.029(3) 0.049(4) 0.034(4) 0.016(3) -0.003(3) 0.002(3)
C20 0.030(3) 0.041(4) 0.027(3) 0.007(3) 0.002(3) 0.001(3)
C21 0.034(4) 0.037(4) 0.030(3) 0.004(3) -0.001(3) 0.003(3)
O3 0.035(2) 0.033(2) 0.022(2) -0.0085(17) -0.0075(17) 0.0013(19)
O5A 0.021(8) 0.104(19) 0.112(19) -0.077(14) -0.024(9) 0.018(9)
O5B 0.062(15) 0.070(13) 0.092(16) -0.044(10) -0.042(11) 0.034(10)
O13 0.040(3) 0.028(2) 0.027(2) 0.0021(18) 0.0077(19) -0.0008(19)
O15 0.047(3) 0.081(4) 0.069(4) 0.054(3) 0.014(3) 0.010(3)
N19 0.027(3) 0.031(3) 0.023(3) 0.004(2) -0.001(2) -0.002(2)
Cl2 0.0307(8) 0.0428(9) 0.0440(9) -0.0057(8) -0.0012(7) 0.0007(7)
Ni1 0.0241(6) 0.0266(6) 0.0216(5) 0.000 0.000 0.0008(4)

loop_
_atom_type_symbol
_atom_type_description
_atom_type_scat_dispersion_real
_atom_type_scat_dispersion_imag
_atom_type_scat_source
C C 0.0033 0.0016 'International Tables Vol C Tables 4.2.6.8 and 6.1.1.4'
H H 0.0000 0.0000 'International Tables Vol C Tables 4.2.6.8 and 6.1.1.4'
N N 0.0061 0.0033 'International Tables Vol C Tables 4.2.6.8 and 6.1.1.4'
Cl Cl 0.1484 0.1585 'International Tables Vol C Tables 4.2.6.8 and 6.1.1.4'
Ni Ni 0.3393 1.1124 'International Tables Vol C Tables 4.2.6.8 and 6.1.1.4'
O O 0.0106 0.0060 'International Tables Vol C Tables 4.2.6.8 and 6.1.1.4'

loop_
_geom_angle_atom_site_label_1
_geom_angle_atom_site_label_2
_geom_angle_atom_site_label_3
_geom_angle
_geom_angle_site_symmetry_1
_geom_angle_site_symmetry_3
_geom_angle_publ_flag
C2 C1 C2 112.3(7) . 2_565 ?
C2 C1 C12 107.9(3) . 2_565 ?
C2 C1 C12 109.2(3) 2_565 2_565 ?
C2 C1 C12 109.2(3) . . ?
C2 C1 C12 107.9(3) 2_565 . ?
C12 C1 C12 110.4(7) 2_565 . ?
O3 C2 C1 106.3(4) . . ?
O3 C2 H2A 110.5 . . ?
C1 C2 H2A 110.5 . . ?
O3 C2 H2B 110.5 . . ?
C1 C2 H2B 110.5 . . ?
H2A C2 H2B 108.7 . . ?
O3 C4A C6 108.9(13) . . ?
O3 C4B C6 113.8(14) . . ?
C7 C6 C11 118.2(5) . . ?
C7 C6 C4B 122.4(9) . . ?
C11 C6 C4B 118.7(9) . . ?
C7 C6 C4A 124.3(9) . . ?
C11 C6 C4A 116.9(9) . . ?
C4B C6 C4A 16.0(8) . . ?
C8 C7 C6 118.8(5) . . ?
C8 C7 H7 120.6 . . ?
C6 C7 H7 120.6 . . ?
N9 C8 C7 123.4(5) . . ?
N9 C8 H8 118.3 . . ?
C7 C8 H8 118.3 . . ?
C10 N9 C8 117.6(5) . . ?
C10 N9 Ni1 118.4(4) . . ?
C8 N9 Ni1 123.4(4) . . ?
N9 C10 C11 122.9(5) . . ?
N9 C10 H10 118.5 . . ?
C11 C10 H10 118.5 . . ?
C10 C11 C6 119.1(5) . . ?
C10 C11 H11 120.5 . . ?
C6 C11 H11 120.5 . . ?
O13 C12 C1 109.9(4) . . ?
O13 C12 H12A 109.7 . . ?
C1 C12 H12A 109.7 . . ?
O13 C12 H12B 109.7 . . ?
C1 C12 H12B 109.7 . . ?
H12A C12 H12B 108.2 . . ?
O15 C14 O13 123.7(6) . . ?
O15 C14 C16 124.8(6) . . ?
O13 C14 C16 111.4(5) . . ?
C21 C16 C17 119.1(6) . . ?
C21 C16 C14 122.5(6) . . ?
C17 C16 C14 118.4(5) . . ?
C18 C17 C16 118.6(6) . . ?
C18 C17 H17 120.7 . . ?
C16 C17 H17 120.7 . . ?
N19 C18 C17 122.6(6) . . ?
N19 C18 H18 118.7 . . ?
C17 C18 H18 118.7 . . ?
N19 C20 C21 123.2(6) . . ?
N19 C20 H20 118.4 . . ?
C21 C20 H20 118.4 . . ?
C20 C21 C16 119.1(6) . . ?
C20 C21 H21 120.4 . . ?
C16 C21 H21 120.4 . . ?
C4B O3 C4A 17.9(8) . . ?
C4B O3 C2 118.2(9) . . ?
C4A O3 C2 114.2(9) . . ?
C14 O13 C12 118.6(5) . . ?
C18 N19 C20 117.3(5) . . ?
C18 N19 Ni1 121.3(4) . 3 ?
C20 N19 Ni1 121.3(4) . 3 ?
N19 Ni1 N19 89.2(3) 4_454 3_654 ?
N19 Ni1 N9 176.65(19) 4_454 . ?
N19 Ni1 N9 87.45(18) 3_654 . ?
N19 Ni1 N9 87.45(18) 4_454 2 ?
N19 Ni1 N9 176.65(19) 3_654 2 ?
N9 Ni1 N9 95.9(3) . 2 ?
N19 Ni1 Cl2 91.33(14) 4_454 2 ?
N19 Ni1 Cl2 89.60(14) 3_654 2 ?
N9 Ni1 Cl2 88.66(13) . 2 ?
N9 Ni1 Cl2 90.47(13) 2 2 ?
N19 Ni1 Cl2 89.60(14) 4_454 . ?
N19 Ni1 Cl2 91.33(14) 3_654 . ?
N9 Ni1 Cl2 90.47(13) . . ?
N9 Ni1 Cl2 88.66(13) 2 . ?
Cl2 Ni1 Cl2 178.70(9) 2 . ?
C102 C101 C102 109.7(15) 2_465 . ?
C102 C101 C102 109.4(7) 2_465 7_466 ?
C102 C101 C102 109.4(7) . 7_466 ?
C102 C101 C102 109.4(7) 2_465 8_666 ?
C102 C101 C102 109.4(7) . 8_666 ?
C102 C101 C102 109.7(15) 7_466 8_666 ?
C101 C102 O103 105.1(12) . . ?
C101 C102 H10A 110.7 . . ?
O103 C102 H10A 110.7 . . ?
C101 C102 H10B 110.7 . . ?
O103 C102 H10B 110.7 . . ?
H10A C102 H10B 108.8 . . ?
C104 O103 C102 115.9(12) . . ?
O105 C104 O103 126.2(15) . . ?
O105 C104 C106 123.8(15) . . ?
O103 C104 C106 110.0(13) . . ?
C107 C106 C111 116.4(15) . . ?
C107 C106 C104 126.1(15) . . ?
C111 C106 C104 117.5(15) . . ?
C108 C107 C106 120.5(17) . . ?
C108 C107 H107 119.7 . . ?
C106 C107 H107 119.7 . . ?
N109 C108 C107 121.4(19) . . ?
N109 C108 H108 119.3 . . ?
C107 C108 H108 119.3 . . ?
C110 N109 C108 119.3(19) . . ?
N109 C110 C111 122(2) . . ?
N109 C110 H110 119.1 . . ?
C111 C110 H110 119.1 . . ?
C110 C111 C106 120.0(17) . . ?
C110 C111 H111 120.0 . . ?
C106 C111 H111 120.0 . . ?

loop_
_geom_bond_atom_site_label_1
_geom_bond_atom_site_label_2
_geom_bond_distance
_geom_bond_site_symmetry_2
_geom_bond_publ_flag
C1 C2 1.523(7) . ?
C1 C2 1.523(7) 2_565 ?
C1 C12 1.539(7) 2_565 ?
C1 C12 1.539(7) . ?
C2 O3 1.461(7) . ?
C2 H2A 1.0800 . ?
C2 H2B 1.0800 . ?
C4A O3 1.354(19) . ?
C4A C6 1.52(2) . ?
C4B O3 1.329(19) . ?
C4B C6 1.47(2) . ?
C6 C7 1.389(8) . ?
C6 C11 1.395(8) . ?
C7 C8 1.381(8) . ?
C7 H7 1.0800 . ?
C8 N9 1.341(7) . ?
C8 H8 1.0800 . ?
N9 C10 1.340(7) . ?
N9 Ni1 2.132(5) . ?
C10 C11 1.383(8) . ?
C10 H10 1.0800 . ?
C11 H11 1.0800 . ?
C12 O13 1.451(7) . ?
C12 H12A 1.0800 . ?
C12 H12B 1.0800 . ?
C14 O15 1.210(7) . ?
C14 O13 1.332(7) . ?
C14 C16 1.489(8) . ?
C16 C21 1.375(8) . ?
C16 C17 1.388(9) . ?
C17 C18 1.387(9) . ?
C17 H17 1.0800 . ?
C18 N19 1.348(8) . ?
C18 H18 1.0800 . ?
C20 N19 1.351(8) . ?
C20 C21 1.371(9) . ?
C20 H20 1.0800 . ?
C21 H21 1.0800 . ?
N19 Ni1 2.120(5) 3 ?
Cl2 Ni1 2.4165(15) . ?
Ni1 N19 2.120(5) 4_454 ?
Ni1 N19 2.120(5) 3_654 ?
Ni1 N9 2.132(5) 2 ?
Ni1 Cl2 2.4165(15) 2 ?
C101 C102 1.510(18) 2_465 ?
C101 C102 1.510(18) . ?
C101 C102 1.510(18) 7_466 ?
C101 C102 1.510(18) 8_666 ?
C102 O103 1.52(2) . ?
C102 H10A 1.0800 . ?
C102 H10B 1.0800 . ?
O103 C104 1.346(18) . ?
C104 O105 1.136(18) . ?
C104 C106 1.43(2) . ?
C106 C107 1.370(16) . ?
C106 C111 1.397(17) . ?
C107 C108 1.370(18) . ?
C107 H107 1.0800 . ?
C108 N109 1.351(18) . ?
C108 H108 1.0800 . ?
N109 C110 1.289(17) . ?
C110 C111 1.387(18) . ?
C110 H110 1.0800 . ?
C111 H111 1.0800 . ?

loop_
_geom_hbond_atom_site_label_D
_geom_hbond_atom_site_label_H
_geom_hbond_atom_site_label_A
_geom_hbond_distance_DH
_geom_hbond_distance_HA
_geom_hbond_distance_DA
_geom_hbond_angle_DHA
_geom_hbond_site_symmetry_A
C2 H2B O3 1.08 2.53 2.838(7) 95.1 2_565
C107 H107 O5B 1.08 2.42 3.46(3) 162.7 7_466
C12 H12A O13 1.08 2.58 2.872(7) 94.3 2_565
C10 H10 O15 1.08 2.34 3.079(8) 123.8 7_466
C11 H11 O15 1.08 2.55 3.160(7) 114.6 7_466
C8 H8 Cl2 1.08 2.69 3.217(6) 109.6 2
C12 H12B Cl2 1.08 2.84 3.449(6) 115.6 8_666
C18 H18 Cl2 1.08 2.77 3.328(7) 111.9 4_465
C102 H10A O103 1.08 2.43 2.82(2) 99.4 2_465
C102 H10B O103 1.08 2.42 2.81(2) 99.2 8_666
C21 H21 N109 1.08 2.51 3.47(2) 148.0 5_566

loop_
_geom_torsion_atom_site_label_1
_geom_torsion_atom_site_label_2
_geom_torsion_atom_site_label_3
_geom_torsion_atom_site_label_4
_geom_torsion
_geom_torsion_site_symmetry_1
_geom_torsion_site_symmetry_2
_geom_torsion_site_symmetry_3
_geom_torsion_site_symmetry_4
_geom_torsion_publ_flag
C2 C1 C2 O3 56.1(3) 2_565 . . . ?
C12 C1 C2 O3 -64.2(6) 2_565 . . . ?
C12 C1 C2 O3 175.7(4) . . . . ?
O3 C4B C6 C7 -18.3(13) . . . . ?
O3 C4B C6 C11 171.7(7) . . . . ?
O3 C4B C6 C4A 84(5) . . . . ?
O3 C4A C6 C7 17.7(13) . . . . ?
O3 C4A C6 C11 -171.1(8) . . . . ?
O3 C4A C6 C4B -71(5) . . . . ?
C11 C6 C7 C8 0.0(9) . . . . ?
C4B C6 C7 C8 -169.9(8) . . . . ?
C4A C6 C7 C8 171.1(8) . . . . ?
C6 C7 C8 N9 -0.6(9) . . . . ?
C7 C8 N9 C10 0.5(9) . . . . ?
C7 C8 N9 Ni1 171.2(5) . . . . ?
C8 N9 C10 C11 0.3(9) . . . . ?
Ni1 N9 C10 C11 -170.9(5) . . . . ?
N9 C10 C11 C6 -0.9(10) . . . . ?
C7 C6 C11 C10 0.7(9) . . . . ?
C4B C6 C11 C10 171.0(8) . . . . ?
C4A C6 C11 C10 -171.0(8) . . . . ?
C2 C1 C12 O13 64.1(6) . . . . ?
C2 C1 C12 O13 -173.6(5) 2_565 . . . ?
C12 C1 C12 O13 -54.3(3) 2_565 . . . ?
O15 C14 C16 C21 -177.9(7) . . . . ?
O13 C14 C16 C21 3.2(8) . . . . ?
O15 C14 C16 C17 3.8(10) . . . . ?
O13 C14 C16 C17 -175.1(6) . . . . ?
C21 C16 C17 C18 -0.3(10) . . . . ?
C14 C16 C17 C18 178.0(6) . . . . ?
C16 C17 C18 N19 -1.1(11) . . . . ?
N19 C20 C21 C16 -0.6(10) . . . . ?
C17 C16 C21 C20 1.1(10) . . . . ?
C14 C16 C21 C20 -177.2(6) . . . . ?
C6 C4B O3 C4A -87(5) . . . . ?
C6 C4B O3 C2 -168.7(7) . . . . ?
C6 C4A O3 C4B 69(5) . . . . ?
C6 C4A O3 C2 175.7(7) . . . . ?
C1 C2 O3 C4B -167.8(7) . . . . ?
C1 C2 O3 C4A 172.7(7) . . . . ?
O15 C14 O13 C12 6.8(9) . . . . ?
C16 C14 O13 C12 -174.3(5) . . . . ?
C1 C12 O13 C14 -114.7(6) . . . . ?
C17 C18 N19 C20 1.6(10) . . . . ?
C17 C18 N19 Ni1 -178.7(5) . . . 3 ?
C21 C20 N19 C18 -0.8(9) . . . . ?
C21 C20 N19 Ni1 179.5(5) . . . 3 ?
C10 N9 Ni1 N19 50(3) . . . 4_454 ?
C8 N9 Ni1 N19 -120(3) . . . 4_454 ?
C10 N9 Ni1 N19 50.3(4) . . . 3_654 ?
C8 N9 Ni1 N19 -120.3(5) . . . 3_654 ?
C10 N9 Ni1 N9 -129.7(5) . . . 2 ?
C8 N9 Ni1 N9 59.7(4) . . . 2 ?
C10 N9 Ni1 Cl2 140.0(4) . . . 2 ?
C8 N9 Ni1 Cl2 -30.7(5) . . . 2 ?
C10 N9 Ni1 Cl2 -41.0(4) . . . . ?
C8 N9 Ni1 Cl2 148.4(5) . . . . ?
C102 C101 C102 O103 60.2(9) 2_465 . . . ?
C102 C101 C102 O103 -59.7(6) 7_466 . . . ?
C102 C101 C102 O103 -179.8(13) 8_666 . . . ?
C101 C102 O103 C104 -153.8(11) . . . . ?
C102 O103 C104 O105 -4(2) . . . . ?
C102 O103 C104 C106 177.6(13) . . . . ?
O105 C104 C106 C107 -174.7(16) . . . . ?
O103 C104 C106 C107 4(2) . . . . ?
O105 C104 C106 C111 6(3) . . . . ?
O103 C104 C106 C111 -174.7(15) . . . . ?
C111 C106 C107 C108 1.7(17) . . . . ?
C104 C106 C107 C108 -177.1(18) . . . . ?
C106 C107 C108 N109 3.1(19) . . . . ?
C107 C108 N109 C110 -8(3) . . . . ?
C108 N109 C110 C111 8(4) . . . . ?
N109 C110 C111 C106 -4(4) . . . . ?
C107 C106 C111 C110 -2(3) . . . . ?
C104 C106 C111 C110 177(2) . . . . ?
